data_2000270
loop_
_publ_author_name
'G\/l\'owka, M. L.'

_publ_section_title
;
 Structure of the 4-oxo-2-butenoic acid alkyl ester moiety. III.
 Structures of diethyl
 <i>N</i>,<i>N</i>'-(ethylenediamino)bis(4-oxo-2-butenoate) and propyl
 4-oxo-4-ureido-2-butenoate
;
_journal_issue 8
_journal_name_full 'Acta Crystallographica Section C'
_journal_page_first 1680
_journal_page_last 1683
_journal_paper_doi 10.1107/S0108270190013932
_journal_volume 47
_journal_year 1991
_chemical_formula_sum 'C8 H12 N2 O4'
_symmetry_cell_setting orthorhombic
_symmetry_space_group_name_H-M 'P c c n'
_cell_angle_alpha 90
_cell_angle_beta 90
_cell_angle_gamma 90
_cell_formula_units_Z 16
_cell_length_a 39.365(2)
_cell_length_b 10.1470(10)
_cell_length_c 9.9370(10)
_cell_volume 3969.2(6)
_diffrn_radiation_type Cu
_diffrn_radiation_wavelength 1.54178
_exptl_crystal_density_diffrn 1.340
_exptl_crystal_F_000 1696
_cod_data_source_file mu0218.cif
_cod_data_source_block mu0218b
_cod_original_cell_volume 3968.9
_cod_original_sg_symbol_H-M Pccn
_cod_original_formula_sum C8H12N2O4
_cod_database_code 2000270

loop_
_atom_site_label
_atom_site_fract_x
_atom_site_fract_y
_atom_site_fract_z
N(101) .41840(10) .7245(2) .1432(2)
C(102) .40290(10) .6304(2) .2193(3)
O(102) .40800(10) .5122(2) .2062(2)
C(103) .37860(10) .6828(3) .3199(3)
C(104) .35990(10) .6058(3) .3953(3)
C(105) .33530(10) .6624(3) .4921(3)
O(105) .33050(10) .7770(2) .5100(3)
O(106) .31880(10) .5681(2) .5589(2)
C(107) .29490(10) .6142(5) .6601(5)
C(108) .27650(10) .4988(5) .7137(4)
C(109) .2513(2) .5402(9) .8235(6)
C(110) .44060(10) .7081(2) .0324(3)
O(110) .45070(10) .8082(2) -.0264(2)
N(110) .44870(10) .5867(2) -.0005(3)
N(201) .52790(10) .6021(2) -.3900(2)
C(202) .54810(10) .6855(2) -.4624(3)
O(202) .54780(10) .8056(2) -.4493(2)
C(203) .57030(10) .6167(3) -.5597(3)
C(204) .58830(10) .6770(3) -.6506(3)
C(205) .60880(10) .5992(3) -.7459(3)
O(205) .61010(10) .4799(2) -.7459(2)
O(206) .62600(10) .6739(2) -.8321(2)
C(207) .64440(10) .6049(4) -.9369(4)
C(208) .66870(10) .6984(4) -1.0007(4)
C(209) .6863(2) .6318(6) -1.1182(6)
C(210) .50430(10) .6307(2) -.2888(3)
O(210) .48850(10) .5385(2) -.2400(2)
N(210) .50070(10) .7550(2) -.2529(3)
H(101) .4134(7) .805(3) .170(3)
H(103) .3764(7) .778(3) .326(3)
H(104) .3614(8) .517(3) .387(3)
H(111) .4412(8) .525(3) .047(3)
H(112) .4602(9) .580(3) -.077(4)
H(171) .3075(10) .661(4) .734(4)
H(172) .2781(11) .676(4) .616(4)
H(181) .2649(10) .438(4) .634(4)
H(182) .2946(11) .428(4) .743(4)
H(191) .2430(16) .453(5) .855(6)
H(192) .2374(19) .614(7) .786(7)
H(193) .2665(14) .585(5) .889(5)
H(201) .5314(8) .521(3) -.411(3)
H(203) .5685(8) .520(3) -.558(3)
H(204) .5896(8) .770(3) -.663(3)
H(211) .5120(8) .818(3) -.290(3)
H(212) .4888(9) .769(3) -.187(4)
H(271) .6551(9) .528(3) -.904(3)
H(272) .6269(9) .568(3) -1.003(4)
H(281) .6590(10) .782(4) -1.022(4)
H(282) .6897(9) .737(4) -.939(4)
H(291) .7051(13) .690(5) -1.152(5)
H(292) .670(2) .608(8) -1.201(9)
H(293) .6988(15) .545(6) -1.082(7)
